data_2009280
loop_
_publ_author_name
' Bourne, Susan A.'
' Cruywagen, J.J.'
'Kleinhorst, Angela'

_publ_section_title
;Disodium bis[\m-2-hydroxy-2-methylpropanoato(2
 --)]-<i>O</i>^1^,<i>O</i>^2^:<i>O</i>^2^;<i>O</i>^2^:<i>O</i>^1^,<i>O</i>^2^-bis[dioxovanadate(V)]
 heptahydrate
;
_journal_issue 12
_journal_name_full 'Acta Crystallographica Section C'
_journal_page_first 2002
_journal_page_last 2004
_journal_paper_doi 10.1107/S010827019901094X
_journal_volume 55
_journal_year 1999
_chemical_formula_iupac 'Na2 [VO2 (C4 H6 O3 )]2 , 7H2 O'
_chemical_formula_moiety '2Na, C8 H12 V2 O10, 7H2 O'
_chemical_formula_sum 'C8 H26 Na2 O17 V2'
_chemical_formula_weight 542.162
_chemical_melting_point_gt 623
_chemical_name_systematic ' Disodium bis(\m-2-oxo-2-methylpropanoate dioxovanadium(V) heptahydrate'
_space_group_IT_number 62
_symmetry_cell_setting orthorhombic
_symmetry_space_group_name_Hall '-P 2ac 2n'
_symmetry_space_group_name_H-M 'P n m a'
_cell_angle_alpha 90.00
_cell_angle_beta 90.00
_cell_angle_gamma 90.00
_cell_formula_units_Z 4
_cell_length_a 8.73200(10)
_cell_length_b 21.7160(3)
_cell_length_c 11.2460(2)
_cell_measurement_reflns_used 3409
_cell_measurement_temperature 293(2)
_cell_measurement_theta_max 31.4
_cell_volume 2132.51(5)
_computing_cell_refinement 'DENZO (Otwinowski & Minor, 1996)'
_computing_data_collection 'COLLECT (Nonius, 1998)'
_computing_data_reduction DENZO
_computing_molecular_graphics 'ZORTEP (Zsolnai, 1995)'
_computing_publication_material SHELXL97
_computing_structure_refinement 'SHELXL97 (Sheldrick, 1997)'
_computing_structure_solution 'SHELXS97 (Sheldrick, 1990)'
_diffrn_measured_fraction_theta_full 0.942
_diffrn_measured_fraction_theta_max 0.942
_diffrn_measurement_device_type 'Nonius Kappa CCD'
_diffrn_measurement_method '\f and \w scans'
_diffrn_radiation_type MoK\a
_diffrn_radiation_wavelength 0.71070
_diffrn_reflns_av_R_equivalents 0.040
_diffrn_reflns_limit_h_max 0
_diffrn_reflns_limit_h_min -12
_diffrn_reflns_limit_k_max 31
_diffrn_reflns_limit_k_min 0
_diffrn_reflns_limit_l_max 16
_diffrn_reflns_limit_l_min 0
_diffrn_reflns_number 42859
_diffrn_reflns_theta_full 31.44
_diffrn_reflns_theta_max 31.44
_exptl_absorpt_coefficient_mu 0.992
_exptl_absorpt_correction_T_max 0.804
_exptl_absorpt_correction_T_min 0.766
_exptl_absorpt_correction_type empirical
_exptl_absorpt_process_details '(Blessing; 1997)'
_exptl_crystal_colour 'pale yellow'
_exptl_crystal_density_diffrn 1.695
_exptl_crystal_density_method 'not measured'
_exptl_crystal_description prism
_exptl_crystal_size_max 0.30
_exptl_crystal_size_mid 0.25
_exptl_crystal_size_min 0.22
_refine_diff_density_max 0.624
_refine_diff_density_min -0.530
_refine_ls_extinction_method none
_refine_ls_goodness_of_fit_ref 0.958
_refine_ls_hydrogen_treatment constr
_refine_ls_matrix_type full
_refine_ls_number_parameters 149
_refine_ls_number_reflns 3409
_refine_ls_number_restraints 0
_refine_ls_R_factor_all 0.0453
_refine_ls_R_factor_gt 0.0358
_refine_ls_shift/su_max 0.043
_refine_ls_structure_factor_coef Fsqd
_refine_ls_weighting_details 'calc w = 1/[\s^2^(Fo^2^)+(0.0763P)^2^+1.7082P] where P=(Fo^2^+2Fc^2^)/3'
_refine_ls_weighting_scheme calc
_refine_ls_wR_factor_ref 0.1211
_reflns_number_gt 2861
_reflns_number_total 3409
_reflns_threshold_expression I>2\s(I)
_cod_data_source_file ha1265.cif
_cod_data_source_block I
_cod_depositor_comments
;
The following automatic conversions were performed:

'_chemical_melting_point' tag was changed to
'_chemical_melting_point_gt' since the value was specified 'more
than' ('>') a certain temperature. The value '> 623' was changed to
'623' - it should be numeric and without a unit designator.

Automatic conversion script
Id: cif_fix_values 1646 2011-03-28 12:23:43Z adriana 

The following automatic conversions were performed:

'_chemical_melting_point' tag was changed to
'_chemical_melting_point_gt' since the value was specified 'more
than' ('>') a certain temperature. The value '> 623' was changed to
'623' - it should be numeric and without a unit designator.

Automatic conversion script
Id: cif_fix_values 1715 2011-07-08 13:25:40Z adriana 
;
_cod_original_sg_symbol_H-M P_n_m_a
_cod_database_code 2009280
_cod_database_fobs_code 2009280

loop_
_symmetry_equiv_pos_as_xyz
'x, y, z'
'-x+1/2, -y, z+1/2'
'-x, y+1/2, -z'
'x+1/2, -y+1/2, -z+1/2'
'-x, -y, -z'
'x+1/2, y, -z+1/2'
'x, -y+1/2, z'
'-x+1/2, y+1/2, z+1/2'

loop_
_atom_site_label
_atom_site_fract_x
_atom_site_fract_y
_atom_site_fract_z
_atom_site_U_iso_or_equiv
_atom_site_adp_type
_atom_site_calc_flag
_atom_site_refinement_flags
_atom_site_occupancy
_atom_site_disorder_assembly
_atom_site_disorder_group
_atom_site_type_symbol
V1 0.08104(3) 0.434672(12) 0.02229(3) 0.02284(10) Uani d . 1 . . V
O1 0.08404(19) 0.40838(8) 0.15702(15) 0.0464(4) Uani d . 1 . . O
O2 0.24384(15) 0.41805(7) -0.03977(15) 0.0395(3) Uani d . 1 . . O
O3 -0.03601(16) 0.36624(6) -0.05239(15) 0.0377(3) Uani d . 1 . . O
O4 -0.10718(13) 0.47627(5) -0.04059(12) 0.0256(2) Uani d . 1 . . O
O5 -0.25683(15) 0.33308(6) -0.12543(15) 0.0415(4) Uani d . 1 . . O
C1 -0.17637(19) 0.37474(8) -0.08449(16) 0.0280(3) Uani d . 1 . . C
C2 -0.23953(17) 0.43935(7) -0.06506(15) 0.0231(3) Uani d . 1 . . C
C3 -0.3207(2) 0.46300(10) -0.17498(18) 0.0390(4) Uani d . 1 . . C
H3C -0.4039 0.4359 -0.1945 0.047 Uiso calc R 1 . . H
H3B -0.2498 0.4645 -0.2402 0.047 Uiso calc R 1 . . H
H3A -0.3598 0.5036 -0.1599 0.047 Uiso calc R 1 . . H
C4 -0.3432(2) 0.43821(9) 0.04416(18) 0.0337(4) Uani d . 1 . . C
H4C -0.4284 0.4113 0.0297 0.040 Uiso calc R 1 . . H
H4B -0.3800 0.4791 0.0600 0.040 Uiso calc R 1 . . H
H4A -0.2863 0.4235 0.1115 0.040 Uiso calc R 1 . . H
Na1 -0.18394(11) 0.2500 -0.25641(9) 0.0273(2) Uani d S 1 . . Na
Na2 0.40524(16) 0.2500 0.07628(12) 0.0463(3) Uani d S 1 . . Na
O1W -0.4325(2) 0.2500 -0.3428(2) 0.0386(4) Uani d S 1 . . O
O2W -0.07798(14) 0.18156(6) -0.40151(14) 0.0356(3) Uani d . 1 . . O
O3W 0.6791(4) 0.2500 0.1066(3) 0.0757(9) Uani d S 1 A . O
O4W1 0.3599(5) 0.33500(18) 0.2137(3) 0.0613(10) Uani d P 0.825(16) A 1 O
O4W2 0.420(3) 0.3127(12) 0.252(2) 0.069(8) Uani d P 0.175(16) A 2 O
O5W 0.1179(5) 0.2500 0.1074(4) 0.1120(16) Uani d S 1 A . O

loop_
_atom_site_aniso_label
_atom_site_aniso_U_11
_atom_site_aniso_U_22
_atom_site_aniso_U_33
_atom_site_aniso_U_12
_atom_site_aniso_U_13
_atom_site_aniso_U_23
V1 0.02108(15) 0.01721(15) 0.03022(18) 0.00179(8) -0.00152(9) -0.00142(9)
O1 0.0611(10) 0.0396(8) 0.0385(8) -0.0081(7) -0.0055(7) 0.0084(6)
O2 0.0267(6) 0.0295(6) 0.0622(9) 0.0054(5) 0.0045(6) -0.0097(6)
O3 0.0275(6) 0.0215(6) 0.0643(9) 0.0031(5) -0.0069(6) -0.0139(6)
O4 0.0193(5) 0.0182(5) 0.0393(6) -0.0001(4) -0.0030(4) -0.0047(4)
O5 0.0285(6) 0.0306(6) 0.0656(9) -0.0053(5) 0.0007(6) -0.0229(7)
C1 0.0250(7) 0.0236(7) 0.0355(8) -0.0023(6) 0.0030(6) -0.0093(6)
C2 0.0201(6) 0.0218(6) 0.0275(7) -0.0020(5) -0.0008(5) -0.0054(5)
C3 0.0395(10) 0.0415(10) 0.0359(9) -0.0018(8) -0.0112(8) -0.0015(8)
C4 0.0296(8) 0.0342(9) 0.0372(9) -0.0035(7) 0.0084(7) -0.0091(7)
Na1 0.0270(4) 0.0229(4) 0.0320(5) 0.000 0.0021(4) 0.000
Na2 0.0578(8) 0.0432(7) 0.0379(6) 0.000 -0.0033(5) 0.000
O1W 0.0303(9) 0.0390(11) 0.0465(11) 0.000 -0.0023(8) 0.000
O2W 0.0310(7) 0.0249(6) 0.0508(8) -0.0008(5) 0.0012(5) -0.0095(6)
O3W 0.0631(18) 0.098(2) 0.0657(18) 0.000 -0.0088(15) 0.000
O4W1 0.0664(18) 0.0477(15) 0.0698(17) 0.0077(14) -0.0191(15) -0.0117(13)
O4W2 0.069(11) 0.065(11) 0.074(11) -0.010(9) 0.007(9) -0.027(10)
O5W 0.085(3) 0.181(5) 0.069(2) 0.000 -0.002(2) 0.000

loop_
_atom_type_symbol
_atom_type_description
_atom_type_scat_dispersion_real
_atom_type_scat_dispersion_imag
_atom_type_scat_source
C C 0.0033 0.0016 'International Tables Vol C Tables 4.2.6.8 and 6.1.1.4'
H H 0.0000 0.0000 'International Tables Vol C Tables 4.2.6.8 and 6.1.1.4'
O O 0.0106 0.0060 'International Tables Vol C Tables 4.2.6.8 and 6.1.1.4'
V V 0.3005 0.5294 'International Tables Vol C Tables 4.2.6.8 and 6.1.1.4'
Na Na 0.0362 0.0249 'International Tables Vol C Tables 4.2.6.8 and 6.1.1.4'

loop_
_geom_angle_atom_site_label_1
_geom_angle_atom_site_label_2
_geom_angle_atom_site_label_3
_geom_angle_site_symmetry_1
_geom_angle_site_symmetry_3
_geom_angle
_geom_angle_publ_flag
O1 V1 O2 . . 108.03(9) yes
O1 V1 O4 . 5_565 104.36(7) no
O2 V1 O4 . 5_565 99.36(6) no
O1 V1 O3 . . 98.04(8) yes
O2 V1 O3 . . 95.87(7) yes
O4 V1 O3 5_565 . 147.34(6) no
O1 V1 O4 . . 120.15(7) yes
O2 V1 O4 . . 131.77(7) yes
O4 V1 O4 5_565 . 71.79(5) yes
O3 V1 O4 . . 76.49(5) yes
C1 O3 V1 . . 119.93(11) yes
C2 O4 V1 . 5_565 131.81(10) no
C2 O4 V1 . . 118.48(9) yes
V1 O4 V1 5_565 . 108.21(5) yes
C1 O5 Na1 . . 128.69(12) no
O5 C1 O3 . . 122.67(16) no
O5 C1 C2 . . 121.49(15) no
O3 C1 C2 . . 115.80(14) yes
O4 C2 C3 . . 110.13(14) no
O4 C2 C1 . . 104.53(12) yes
C3 C2 C1 . . 111.39(14) no
O4 C2 C4 . . 109.43(14) no
C3 C2 C4 . . 112.65(15) no
C1 C2 C4 . . 108.38(14) no
O1W Na1 O2W . 7 94.25(6) no
O1W Na1 O2W . . 94.25(6) no
O2W Na1 O2W 7 . 76.78(8) no
O1W Na1 O5 . . 90.50(6) no
O2W Na1 O5 7 . 93.08(5) no
O2W Na1 O5 . . 169.08(6) no
O1W Na1 O5 . 7 90.50(6) no
O2W Na1 O5 7 7 169.08(6) no
O2W Na1 O5 . 7 93.08(5) no
O5 Na1 O5 . 7 96.70(9) no
O1W Na1 O1W . 6_554 177.18(6) no
O2W Na1 O1W 7 6_554 87.96(6) no
O2W Na1 O1W . 6_554 87.96(6) no
O5 Na1 O1W . 6_554 87.62(6) no
O5 Na1 O1W 7 6_554 87.62(6) no
O1W Na1 Na2 . 6_454 78.09(6) no
O2W Na1 Na2 7 6_454 41.57(4) no
O2W Na1 Na2 . 6_454 41.57(4) no
O5 Na1 Na2 . 6_454 130.69(5) no
O5 Na1 Na2 7 6_454 130.69(5) no
O1W Na1 Na2 6_554 6_454 104.73(6) no
O4W2 Na2 O4W2 . 7 69.2(16) no
O4W2 Na2 O3W . . 80.3(6) no
O4W2 Na2 O3W 7 . 80.3(6) no
O4W2 Na2 O4W1 . 7 85.3(8) no
O4W2 Na2 O4W1 7 7 19.7(8) no
O3W Na2 O4W1 . 7 94.08(13) no
O4W2 Na2 O4W1 . . 19.7(8) no
O4W2 Na2 O4W1 7 . 85.3(8) no
O3W Na2 O4W1 . . 94.08(13) no
O4W1 Na2 O4W1 7 . 98.3(2) no
O4W2 Na2 O2W . 6_554 173.1(8) no
O4W2 Na2 O2W 7 6_554 108.0(7) no
O3W Na2 O2W . 6_554 93.08(8) no
O4W1 Na2 O2W 7 6_554 93.35(11) no
O4W1 Na2 O2W . 6_554 165.82(14) no
O4W2 Na2 O2W . 4_554 108.0(7) no
O4W2 Na2 O2W 7 4_554 173.1(8) no
O3W Na2 O2W . 4_554 93.08(8) no
O4W1 Na2 O2W 7 4_554 165.82(14) no
O4W1 Na2 O2W . 4_554 93.35(11) no
O2W Na2 O2W 6_554 4_554 74.04(7) no
O4W2 Na2 O5W . . 86.5(5) no
O4W2 Na2 O5W 7 . 86.5(5) no
O3W Na2 O5W . . 163.95(14) no
O4W1 Na2 O5W 7 . 75.63(12) no
O4W1 Na2 O5W . . 75.63(12) no
O2W Na2 O5W 6_554 . 99.71(9) no
O2W Na2 O5W 4_554 . 99.71(9) no
O4W2 Na2 Na1 . 6_554 144.5(9) no
O4W2 Na2 Na1 7 6_554 144.5(9) no
O3W Na2 Na1 . 6_554 110.33(9) no
O4W1 Na2 Na1 7 6_554 125.78(13) no
O4W1 Na2 Na1 . 6_554 125.78(13) no
O2W Na2 Na1 6_554 6_554 40.04(4) no
O2W Na2 Na1 4_554 6_554 40.04(4) no
O5W Na2 Na1 . 6_554 85.72(10) no
Na1 O1W Na1 . 6_454 128.93(10) no
Na1 O2W Na2 . 6_454 98.39(5) no

loop_
_geom_bond_atom_site_label_1
_geom_bond_atom_site_label_2
_geom_bond_site_symmetry_2
_geom_bond_distance
_geom_bond_publ_flag
V1 O1 . 1.6193(16) yes
V1 O2 . 1.6242(14) yes
V1 O4 5_565 1.9583(12) no
V1 O3 . 1.9896(13) yes
V1 O4 . 2.0043(12) yes
O3 C1 . 1.291(2) yes
O4 C2 . 1.4333(18) yes
O4 V1 5_565 1.9583(12) yes
O5 C1 . 1.234(2) yes
C1 C2 . 1.523(2) yes
C2 C3 . 1.515(2) no
C2 C4 . 1.526(2) no
O5 Na1 . 2.4145(15) yes
Na1 O1W . 2.378(2) yes
Na1 O2W 7 2.3934(16) no
Na1 O2W . 2.3934(16) yes
Na1 O5 7 2.4145(15) no
Na1 O1W 6_554 2.463(2) yes
Na1 Na2 6_454 3.6806(16) yes
Na2 O4W2 . 2.400(14) yes
Na2 O4W2 7 2.400(14) no
Na2 O3W . 2.416(4) yes
Na2 O4W1 7 2.440(3) no
Na2 O4W1 . 2.440(3) yes
Na2 O2W 6_554 2.4685(19) yes
Na2 O2W 4_554 2.4685(19) no
Na2 O5W . 2.533(5) yes
Na2 Na1 6_554 3.6806(16) no
O1W Na1 6_454 2.463(2) no
O2W Na2 6_454 2.4685(19) no
